data_7130019
loop_
_publ_author_name
'Luo, Mengjia'
'Wu, Tong'
'Xu, Shumao'
'Wang, Ruiqi'
'Huang, Fu Qiang'

_publ_section_title
;
 Pt modulation NbSe2 with enhanced activity and stability: A new Pt3Nb2Se8
 compound for highly-efficient alkaline hydrogen evolution
;
_journal_name_full 'Chemical Communications'
_journal_paper_doi 10.1039/D2CC01765B
_journal_year 2022
_chemical_formula_sum 'Nb0.67 Pt Se2.67'
_chemical_formula_weight 467.59
_space_group_crystal_system orthorhombic
_space_group_IT_number 55
_space_group_name_Hall '-P 2 2ab'
_space_group_name_H-M_alt 'P b a m'
_audit_update_record
;
2022-03-28 deposited with the CCDC.	2022-04-25 downloaded from the CCDC.
;
_cell_angle_alpha 90
_cell_angle_beta 90
_cell_angle_gamma 90
_cell_formula_units_Z 6
_cell_length_a 10.694(4)
_cell_length_b 15.017(6)
_cell_length_c 3.5633(15)
_cell_measurement_reflns_used 1799
_cell_measurement_temperature 273.(2)
_cell_measurement_theta_max 27.3148
_cell_measurement_theta_min 2.3381
_cell_volume 572.2(4)
_computing_cell_refinement 'SAINT V8.38A (Bruker AXS Inc., 2017)'
_computing_data_reduction 'SAINT V8.38A (Bruker AXS Inc., 2017)'
_computing_molecular_graphics 'shelXle (C.B. Huebschle, rev 882)'
_computing_structure_refinement 'SHELXL-2017/1 (Sheldrick, 2017)'
_computing_structure_solution 'SHELXT 2014/5 (Sheldrick, 2014)'
_diffrn_ambient_temperature 273.(2)
_diffrn_detector_area_resol_mean 10.4167
_diffrn_measured_fraction_theta_full 0.995
_diffrn_measured_fraction_theta_max 0.995
_diffrn_measurement_device_type 'CCD area detector'
_diffrn_measurement_method 'phi and omega scans'
_diffrn_radiation_type MoK\a
_diffrn_radiation_wavelength 0.71073
_diffrn_reflns_av_R_equivalents 0.0723
_diffrn_reflns_av_unetI/netI 0.0419
_diffrn_reflns_limit_h_max 12
_diffrn_reflns_limit_h_min -12
_diffrn_reflns_limit_k_max 17
_diffrn_reflns_limit_k_min -17
_diffrn_reflns_limit_l_max 3
_diffrn_reflns_limit_l_min -4
_diffrn_reflns_number 4678
_diffrn_reflns_theta_full 24.99
_diffrn_reflns_theta_max 24.99
_diffrn_reflns_theta_min 2.34
_exptl_absorpt_coefficient_mu 63.871
_exptl_absorpt_correction_T_max 0.528
_exptl_absorpt_correction_T_min 0.469
_exptl_absorpt_correction_type multi-scan
_exptl_absorpt_process_details
;
SADABS-2016/2 - Bruker AXS area detector scaling and absorption correction
;
_exptl_crystal_colour black
_exptl_crystal_density_diffrn 8.142
_exptl_crystal_density_method 'not measured'
_exptl_crystal_description stick
_exptl_crystal_F_000 1176
_exptl_crystal_size_max 0.5
_exptl_crystal_size_mid 0.01
_exptl_crystal_size_min 0.01
_refine_diff_density_max 1.568
_refine_diff_density_min -2.241
_refine_ls_extinction_method none
_refine_ls_goodness_of_fit_ref 1.066
_refine_ls_hydrogen_treatment undef
_refine_ls_matrix_type full
_refine_ls_number_parameters 41
_refine_ls_number_reflns 591
_refine_ls_number_restraints 0
_refine_ls_restrained_S_all 1.066
_refine_ls_R_factor_all 0.0421
_refine_ls_R_factor_gt 0.0273
_refine_ls_shift/su_max 0.000
_refine_ls_shift/su_mean 0.000
_refine_ls_structure_factor_coef Fsqd
_refine_ls_weighting_details 'w=1/[\s^2^(Fo^2^)+(0.0041P)^2^+5.0619P] where P=(Fo^2^+2Fc^2^)/3'
_refine_ls_weighting_scheme calc
_refine_ls_wR_factor_gt 0.0372
_refine_ls_wR_factor_ref 0.0390
_reflns_number_gt 483
_reflns_number_total 591
_reflns_threshold_expression 'I > 2\s(I)'
_cod_data_source_file d2cc01765b2.cif
_cod_data_source_block PtNbSe
_cod_depositor_comments
;
The following automatic conversions were performed:

data item '_exptl_absorpt_correction_type' value 'Multi-Scan' was
changed to 'multi-scan' in accordance with the
/home/data/users/saulius/crontab/automatic-downloads/rss-feeds/RSC/lib/dictionaries/cif_core.dic
dictionary named 'cif_core.dic' version 2.4.2 last updated on
2011-04-26.

Automatic conversion script
Id: cif_fix_values 7556 2019-12-06 15:28:31Z antanas 
;
_cod_database_code 7130019

loop_
_space_group_symop_operation_xyz
'x, y, z'
'-x, -y, z'
'-x+1/2, y+1/2, -z'
'x+1/2, -y+1/2, -z'
'-x, -y, -z'
'x, y, -z'
'x-1/2, -y-1/2, z'
'-x-1/2, y-1/2, z'

loop_
_atom_site_type_symbol
_atom_site_label
_atom_site_fract_x
_atom_site_fract_y
_atom_site_fract_z
_atom_site_U_iso_or_equiv
_atom_site_adp_type
_atom_site_calc_flag
_atom_site_refinement_flags_adp
_atom_site_refinement_flags_occupancy
_atom_site_refinement_flags_posn
_atom_site_occupancy
_atom_site_disorder_assembly
_atom_site_disorder_group
Pt Pt01 0.62679(5) 0.21815(4) 0.5 0.00661(17) Uani d T P S 1 . .
Pt Pt02 0.5 0.5 0.5 0.0103(2) Uani d T P S 1 . .
Nb Nb03 0.78940(12) 0.11875(9) 0 0.0065(3) Uani d T P S 1 . .
Se Se04 0.72878(14) 0.49036(9) 0.5 0.0088(4) Uani d T P S 1 . .
Se Se05 0.46025(13) 0.34106(10) 0.5 0.0071(4) Uani d T P S 1 . .
Se Se06 0.75254(13) 0.28841(10) 0 0.0081(4) Uani d T P S 1 . .
Se Se07 0.54778(14) 0.11833(10) 0 0.0079(4) Uani d T P S 1 . .

loop_
_atom_site_aniso_label
_atom_site_aniso_U_11
_atom_site_aniso_U_22
_atom_site_aniso_U_33
_atom_site_aniso_U_12
_atom_site_aniso_U_13
_atom_site_aniso_U_23
Pt01 0.0077(3) 0.0076(3) 0.0046(4) 0.0006(3) 0 0
Pt02 0.0092(5) 0.0071(5) 0.0145(6) -0.0007(4) 0 0
Nb03 0.0065(7) 0.0071(7) 0.0060(9) 0.0021(6) 0 0
Se04 0.0113(9) 0.0075(8) 0.0076(11) 0.0005(7) 0 0
Se05 0.0092(8) 0.0078(8) 0.0044(9) 0.0003(6) 0 0
Se06 0.0106(8) 0.0079(8) 0.0057(10) -0.0013(7) 0 0
Se07 0.0085(8) 0.0106(8) 0.0046(10) -0.0011(7) 0 0

loop_
_atom_type_symbol
_atom_type_description
_atom_type_scat_dispersion_real
_atom_type_scat_dispersion_imag
_atom_type_scat_source
Nb Nb -2.0727 0.6215 'International Tables Vol C Tables 4.2.6.8 and 6.1.1.4'
Pt Pt -1.7033 8.3905 'International Tables Vol C Tables 4.2.6.8 and 6.1.1.4'
Se Se -0.0929 2.2259 'International Tables Vol C Tables 4.2.6.8 and 6.1.1.4'

loop_
_geom_angle_atom_site_label_1
_geom_angle_atom_site_label_2
_geom_angle_atom_site_label_3
_geom_angle_site_symmetry_1
_geom_angle_site_symmetry_3
_geom_angle
_geom_angle_publ_flag
Se06 Pt01 Se06 . 1_556 92.37(6) ?
Se06 Pt01 Se07 . 1_556 164.46(5) ?
Se06 Pt01 Se07 1_556 1_556 85.72(5) ?
Se06 Pt01 Se07 . . 85.72(4) ?
Se06 Pt01 Se07 1_556 . 164.46(5) ?
Se07 Pt01 Se07 1_556 . 92.00(6) ?
Se06 Pt01 Se05 . . 94.05(5) ?
Se06 Pt01 Se05 1_556 . 94.05(5) ?
Se07 Pt01 Se05 1_556 . 101.46(5) ?
Se07 Pt01 Se05 . . 101.46(5) ?
Se06 Pt01 Nb03 . 1_556 109.65(5) ?
Se06 Pt01 Nb03 1_556 1_556 56.67(5) ?
Se07 Pt01 Nb03 1_556 1_556 56.75(5) ?
Se07 Pt01 Nb03 . 1_556 109.55(5) ?
Se05 Pt01 Nb03 . 1_556 141.81(2) ?
Se06 Pt01 Nb03 . . 56.67(5) ?
Se06 Pt01 Nb03 1_556 . 109.65(5) ?
Se07 Pt01 Nb03 1_556 . 109.55(5) ?
Se07 Pt01 Nb03 . . 56.75(5) ?
Se05 Pt01 Nb03 . . 141.81(2) ?
Nb03 Pt01 Nb03 1_556 . 75.73(4) ?
Se05 Pt02 Se05 5_666 . 180.0 ?
Se05 Pt02 Se04 5_666 5_666 96.71(5) ?
Se05 Pt02 Se04 . 5_666 83.29(5) ?
Se05 Pt02 Se04 5_666 . 83.29(5) ?
Se05 Pt02 Se04 . . 96.71(5) ?
Se04 Pt02 Se04 5_666 . 180.0 ?
Se06 Nb03 Se07 . . 81.35(6) ?
Se06 Nb03 Se05 . 7_665 83.05(5) ?
Se07 Nb03 Se05 . 7_665 134.21(4) ?
Se06 Nb03 Se05 . 7_664 83.05(5) ?
Se07 Nb03 Se05 . 7_664 134.21(4) ?
Se05 Nb03 Se05 7_665 7_664 85.59(6) ?
Se06 Nb03 Se04 . 3_645 135.44(4) ?
Se07 Nb03 Se04 . 3_645 85.66(5) ?
Se05 Nb03 Se04 7_665 3_645 132.83(7) ?
Se05 Nb03 Se04 7_664 3_645 76.12(5) ?
Se06 Nb03 Se04 . 3_646 135.44(4) ?
Se07 Nb03 Se04 . 3_646 85.66(5) ?
Se05 Nb03 Se04 7_665 3_646 76.12(5) ?
Se05 Nb03 Se04 7_664 3_646 132.83(7) ?
Se04 Nb03 Se04 3_645 3_646 85.20(7) ?
Se06 Nb03 Pt01 . . 53.15(3) ?
Se07 Nb03 Pt01 . . 53.29(3) ?
Se05 Nb03 Pt01 7_665 . 83.22(4) ?
Se05 Nb03 Pt01 7_664 . 135.73(6) ?
Se04 Nb03 Pt01 3_645 . 138.40(6) ?
Se04 Nb03 Pt01 3_646 . 85.24(4) ?
Se06 Nb03 Pt01 . 1_554 53.15(3) ?
Se07 Nb03 Pt01 . 1_554 53.29(3) ?
Se05 Nb03 Pt01 7_665 1_554 135.73(6) ?
Se05 Nb03 Pt01 7_664 1_554 83.23(4) ?
Se04 Nb03 Pt01 3_645 1_554 85.24(4) ?
Se04 Nb03 Pt01 3_646 1_554 138.40(6) ?
Pt01 Nb03 Pt01 . 1_554 75.72(4) ?
Pt02 Se04 Nb03 . 3_656 83.28(5) ?
Pt02 Se04 Nb03 . 3_655 83.28(5) ?
Nb03 Se04 Nb03 3_656 3_655 85.19(7) ?
Pt02 Se05 Pt01 . . 125.92(6) ?
Pt02 Se05 Nb03 . 7_565 84.01(5) ?
Pt01 Se05 Nb03 . 7_565 130.50(4) ?
Pt02 Se05 Nb03 . 7_566 84.01(5) ?
Pt01 Se05 Nb03 . 7_566 130.50(4) ?
Nb03 Se05 Nb03 7_565 7_566 85.60(6) ?
Pt01 Se06 Pt01 . 1_554 92.37(6) ?
Pt01 Se06 Nb03 . . 70.18(4) ?
Pt01 Se06 Nb03 1_554 . 70.18(4) ?
Pt01 Se07 Pt01 1_554 . 92.00(6) ?
Pt01 Se07 Nb03 1_554 . 69.97(4) ?
Pt01 Se07 Nb03 . . 69.97(4) ?

loop_
_geom_bond_atom_site_label_1
_geom_bond_atom_site_label_2
_geom_bond_site_symmetry_2
_geom_bond_distance
_geom_bond_publ_flag
Pt01 Se06 . 2.4690(12) ?
Pt01 Se06 1_556 2.4691(12) ?
Pt01 Se07 1_556 2.4769(12) ?
Pt01 Se07 . 2.4769(12) ?
Pt01 Se05 . 2.5648(17) ?
Pt01 Nb03 1_556 2.9028(13) ?
Pt01 Nb03 . 2.9028(13) ?
Pt02 Se05 5_666 2.4243(17) ?
Pt02 Se05 . 2.4244(17) ?
Pt02 Se04 5_666 2.4508(18) ?
Pt02 Se04 . 2.4508(18) ?
Nb03 Se06 . 2.578(2) ?
Nb03 Se07 . 2.584(2) ?
Nb03 Se05 7_665 2.6224(16) ?
Nb03 Se05 7_664 2.6224(16) ?
Nb03 Se04 3_645 2.6323(16) ?
Nb03 Se04 3_646 2.6323(16) ?
